data_4027230
loop_
_publ_author_name
'Murali Mohan Guru'
'Tharmalingam Punniyamurthy'

_publ_section_title
;
 Copper(II)-Catalyzed Aerobic Oxidative Synthesis of Substituted 1,2,3-
 and 1,2,4-Triazoles from Bisarylhydrazones via C-H
 Functionalization/C-C/N-N/C-N Bonds Formation
;
_journal_name_full 'Journal of Organic Chemistry'
_journal_page_first 5063
_journal_page_last 5073
_journal_paper_doi 10.1021/jo300592t
_journal_volume 77
_journal_year 2012
_chemical_formula_sum 'C22 H19 N3'
_chemical_formula_weight 325.40
_chemical_name_systematic
; 
 ? 
;
_space_group_IT_number 15
_symmetry_cell_setting monoclinic
_symmetry_space_group_name_Hall '-C 2yc'
_symmetry_space_group_name_H-M 'C 1 2/c 1'
_atom_sites_solution_hydrogens geom
_atom_sites_solution_primary direct
_atom_sites_solution_secondary difmap
_audit_creation_method SHELXL-97
_cell_angle_alpha 90.00
_cell_angle_beta 100.455(4)
_cell_angle_gamma 90.00
_cell_formula_units_Z 4
_cell_length_a 19.1122(16)
_cell_length_b 12.5233(10)
_cell_length_c 7.4703(6)
_cell_measurement_temperature 298(2)
_cell_volume 1758.3(2)
_computing_structure_refinement 'SHELXL-97 (Sheldrick, 1997)'
_computing_structure_solution 'SHELXS-97 (Sheldrick, 1990)'
_diffrn_ambient_temperature 298(2)
_diffrn_measured_fraction_theta_full 0.996
_diffrn_measured_fraction_theta_max 0.996
_diffrn_radiation_monochromator graphite
_diffrn_radiation_source 'fine-focus sealed tube'
_diffrn_radiation_type MoK\a
_diffrn_radiation_wavelength 0.71073
_diffrn_reflns_av_R_equivalents 0.0212
_diffrn_reflns_av_sigmaI/netI 0.0161
_diffrn_reflns_limit_h_max 23
_diffrn_reflns_limit_h_min -23
_diffrn_reflns_limit_k_max 15
_diffrn_reflns_limit_k_min -12
_diffrn_reflns_limit_l_max 6
_diffrn_reflns_limit_l_min -9
_diffrn_reflns_number 8335
_diffrn_reflns_theta_full 26.07
_diffrn_reflns_theta_max 26.07
_diffrn_reflns_theta_min 1.95
_exptl_absorpt_coefficient_mu 0.074
_exptl_absorpt_correction_T_max 0.979
_exptl_absorpt_correction_T_min 0.974
_exptl_absorpt_correction_type multi-scan
_exptl_absorpt_process_details SADBAS
_exptl_crystal_colour colorless
_exptl_crystal_density_diffrn 1.229
_exptl_crystal_description block
_exptl_crystal_F_000 688.0
_exptl_crystal_size_max 0.35
_exptl_crystal_size_mid 0.32
_exptl_crystal_size_min 0.28
_refine_diff_density_max 0.294
_refine_diff_density_min -0.408
_refine_diff_density_rms 0.134
_refine_ls_extinction_method none
_refine_ls_goodness_of_fit_ref 1.281
_refine_ls_matrix_type full
_refine_ls_number_parameters 118
_refine_ls_number_reflns 1734
_refine_ls_number_restraints 0
_refine_ls_restrained_S_all 1.281
_refine_ls_R_factor_all 0.0602
_refine_ls_R_factor_gt 0.0512
_refine_ls_shift/su_max 0.000
_refine_ls_shift/su_mean 0.000
_refine_ls_structure_factor_coef Fsqd
_refine_ls_weighting_details 'calc w=1/[\s^2^(Fo^2^)+(0.1000P)^2^+0.0000P] where P=(Fo^2^+2Fc^2^)/3'
_refine_ls_weighting_scheme calc
_refine_ls_wR_factor_gt 0.1541
_refine_ls_wR_factor_ref 0.1651
_reflns_number_gt 1418
_reflns_number_total 1734
_reflns_threshold_expression >2sigma(I)
_cod_data_source_file jo300592t_si_004.cif
_cod_data_source_block 2f
_cod_original_sg_symbol_H-M 'C 2/c'
_cod_database_code 4027230

loop_
_symmetry_equiv_pos_as_xyz
'x, y, z'
'-x, y, -z+1/2'
'x+1/2, y+1/2, z'
'-x+1/2, y+1/2, -z+1/2'
'-x, -y, -z'
'x, -y, z-1/2'
'-x+1/2, -y+1/2, -z'
'x+1/2, -y+1/2, z-1/2'

loop_
_atom_site_label
_atom_site_type_symbol
_atom_site_fract_x
_atom_site_fract_y
_atom_site_fract_z
_atom_site_U_iso_or_equiv
_atom_site_adp_type
_atom_site_occupancy
_atom_site_symmetry_multiplicity
_atom_site_calc_flag
_atom_site_refinement_flags
C1 C 0.80788(7) 0.78853(11) 0.2125(2) 0.0518(4) Uani 1 1 d .
C4 C 0.91038(7) 0.62496(9) 0.23586(17) 0.0400(4) Uani 1 1 d .
C3 C 0.85013(6) 0.61294(9) 0.31312(19) 0.0460(4) Uani 1 1 d .
H3 H 0.8435 0.5499 0.3739 0.055 Uiso 1 1 calc R
C5 C 0.91805(7) 0.71946(10) 0.14437(17) 0.0475(4) Uani 1 1 d .
H5 H 0.9576 0.7291 0.0895 0.057 Uiso 1 1 calc R
C2 C 0.79963(7) 0.69313(11) 0.30135(18) 0.0534(4) Uani 1 1 d .
H2 H 0.7596 0.6830 0.3537 0.064 Uiso 1 1 calc R
C6 C 0.86757(8) 0.79958(10) 0.13375(18) 0.0527(4) Uani 1 1 d .
H6 H 0.8740 0.8623 0.0722 0.063 Uiso 1 1 calc R
C7 C 0.75386(8) 0.87735(12) 0.2023(3) 0.0726(5) Uani 1 1 d .
H7A H 0.7694 0.9281 0.2975 0.109 Uiso 1 1 calc R
H7B H 0.7088 0.8482 0.2166 0.109 Uiso 1 1 calc R
H7C H 0.7491 0.9122 0.0863 0.109 Uiso 1 1 calc R
C8 C 0.96274(6) 0.53729(9) 0.24561(16) 0.0390(4) Uani 1 1 d .
N1 N 0.94056(5) 0.43615(9) 0.24274(14) 0.0435(4) Uani 1 1 d .
N2 N 1.0000 0.37919(11) 0.2500 0.0427(4) Uani 1 2 d S
C9 C 1.0000 0.26551(14) 0.2500 0.0431(5) Uani 1 2 d S
C10 C 0.93815(8) 0.21144(12) 0.1827(2) 0.0621(5) Uani 1 1 d .
H10 H 0.8965 0.2484 0.1368 0.075 Uiso 1 1 calc R
C12 C 0.93911(9) 0.10103(12) 0.1845(3) 0.0782(6) Uani 1 1 d .
H12 H 0.8975 0.0636 0.1403 0.094 Uiso 1 1 calc R
C13 C 1.0000 0.04600(19) 0.2500 0.0801(8) Uani 1 2 d S
H13 H 1.0000 -0.0283 0.2500 0.096 Uiso 1 2 calc SR

loop_
_atom_site_aniso_label
_atom_site_aniso_U_11
_atom_site_aniso_U_22
_atom_site_aniso_U_33
_atom_site_aniso_U_23
_atom_site_aniso_U_13
_atom_site_aniso_U_12
C1 0.0436(8) 0.0454(8) 0.0627(9) -0.0093(6) -0.0001(6) 0.0089(6)
C4 0.0363(7) 0.0359(7) 0.0467(7) -0.0035(5) 0.0045(5) -0.0010(5)
C3 0.0386(7) 0.0399(7) 0.0595(8) -0.0002(6) 0.0085(6) -0.0037(6)
C5 0.0447(8) 0.0422(8) 0.0569(8) 0.0046(6) 0.0128(6) 0.0030(6)
C2 0.0373(8) 0.0562(9) 0.0678(10) -0.0037(7) 0.0120(6) 0.0015(6)
C6 0.0562(9) 0.0398(8) 0.0611(9) 0.0051(6) 0.0076(7) 0.0050(6)
C7 0.0622(11) 0.0616(11) 0.0920(13) -0.0074(9) 0.0083(9) 0.0232(8)
C8 0.0401(7) 0.0342(7) 0.0423(7) -0.0008(5) 0.0066(5) -0.0023(5)
N1 0.0405(6) 0.0363(6) 0.0537(7) -0.0012(5) 0.0085(5) 0.0017(5)
N2 0.0417(9) 0.0322(8) 0.0552(9) 0.000 0.0112(7) 0.000
C9 0.0509(11) 0.0333(10) 0.0465(10) 0.000 0.0128(8) 0.000
C10 0.0608(10) 0.0397(9) 0.0821(11) -0.0010(7) 0.0031(8) -0.0049(7)
C12 0.0789(13) 0.0411(9) 0.1100(15) -0.0072(8) 0.0053(11) -0.0131(8)
C13 0.099(2) 0.0344(11) 0.104(2) 0.000 0.0113(16) 0.000

loop_
_atom_type_symbol
_atom_type_description
_atom_type_scat_dispersion_real
_atom_type_scat_dispersion_imag
_atom_type_scat_source
C C 0.0033 0.0016 'International Tables Vol C Tables 4.2.6.8 and 6.1.1.4'
H H 0.0000 0.0000 'International Tables Vol C Tables 4.2.6.8 and 6.1.1.4'
N N 0.0061 0.0033 'International Tables Vol C Tables 4.2.6.8 and 6.1.1.4'

loop_
_geom_angle_atom_site_label_1
_geom_angle_atom_site_label_2
_geom_angle_atom_site_label_3
_geom_angle
_geom_angle_site_symmetry_1
_geom_angle_site_symmetry_3
C6 C1 C2 117.60(12) . .
C6 C1 C7 120.95(14) . .
C2 C1 C7 121.45(13) . .
C3 C4 C5 117.87(12) . .
C3 C4 C8 120.30(11) . .
C5 C4 C8 121.78(12) . .
C2 C3 C4 121.11(12) . .
C6 C5 C4 120.77(12) . .
C3 C2 C1 121.06(12) . .
C1 C6 C5 121.58(12) . .
N1 C8 C8 108.37(7) . 2_755
N1 C8 C4 119.59(11) . .
C8 C8 C4 132.02(7) 2_755 .
N2 N1 C8 103.96(10) . .
N1 N2 N1 115.35(14) 2_755 .
N1 N2 C9 122.32(7) 2_755 .
N1 N2 C9 122.32(7) . .
C10 C9 C10 121.04(18) 2_755 .
C10 C9 N2 119.48(9) 2_755 .
C10 C9 N2 119.48(9) . .
C9 C10 C12 118.65(15) . .
C13 C12 C10 121.16(16) . .
C12 C13 C12 119.3(2) 2_755 .

loop_
_geom_bond_atom_site_label_1
_geom_bond_atom_site_label_2
_geom_bond_distance
_geom_bond_site_symmetry_2
C1 C6 1.382(2) .
C1 C2 1.389(2) .
C1 C7 1.5100(18) .
C4 C3 1.3867(19) .
C4 C5 1.3876(17) .
C4 C8 1.4785(17) .
C3 C2 1.3846(18) .
C5 C6 1.3841(17) .
C8 N1 1.3346(16) .
C8 C8 1.414(2) 2_755
N1 N2 1.3341(13) .
N2 N1 1.3341(13) 2_755
N2 C9 1.424(2) .
C9 C10 1.3759(16) 2_755
C9 C10 1.3759(16) .
C10 C12 1.383(2) .
C12 C13 1.365(2) .
C13 C12 1.365(2) 2_755
